data_7701173
loop_
_publ_author_name
'Ma, Wangyang'
'Zhang, Jing-Xuan'
'Lin, Zhenyang'
'Tilley, T. Don'
'Ye, Qing'

_publ_section_title
;
 Synthesis, structure and DFT calculations of mononuclear cyclic
 (alkyl)(amino) carbene supported titanium(ii) complexes.
;
_journal_issue 40
_journal_name_full 'Dalton transactions (Cambridge, England : 2003)'
_journal_page_first 14962
_journal_page_last 14965
_journal_paper_doi 10.1039/c9dt03342d
_journal_volume 48
_journal_year 2019
_chemical_formula_moiety 'C40 H62 Cl3 N2 Ti'
_chemical_formula_sum 'C40 H62 Cl3 N2 Ti'
_chemical_formula_weight 725.16
_space_group_crystal_system monoclinic
_space_group_IT_number 14
_space_group_name_Hall '-P 2ybc'
_space_group_name_H-M_alt 'P 1 21/c 1'
_symmetry_space_group_name_Hall '-P 2ybc'
_symmetry_space_group_name_H-M 'P 1 21/c 1'
_atom_sites_solution_hydrogens geom
_atom_sites_solution_primary direct
_audit_creation_date 2019-04-11
_audit_creation_method
;
Olex2 1.2
(compiled 2018.05.29 svn.r3508 for OlexSys, GUI svn.r5506)
;
_audit_update_record
;
2019-04-16 deposited with the CCDC.    2019-09-18 downloaded from the CCDC.
;
_cell_angle_alpha 90
_cell_angle_beta 108.1970(10)
_cell_angle_gamma 90
_cell_formula_units_Z 4
_cell_length_a 20.5112(8)
_cell_length_b 11.5599(4)
_cell_length_c 17.7631(6)
_cell_measurement_reflns_used 9430
_cell_measurement_temperature 100(2)
_cell_measurement_theta_max 27.51
_cell_measurement_theta_min 2.54
_cell_volume 4001.1(2)
_computing_cell_refinement 'SAINT V8.38A (?, 2016)'
_computing_data_reduction 'SAINT V8.38A (?, 2016)'
_computing_molecular_graphics 'Olex2 (Dolomanov et al., 2009)'
_computing_publication_material 'Olex2 (Dolomanov et al., 2009)'
_computing_structure_refinement 'ShelXL (Sheldrick, 2015)'
_computing_structure_solution 'ShelXS (Sheldrick, 2008)'
_diffrn_ambient_temperature 100.01
_diffrn_measured_fraction_theta_full 0.999
_diffrn_measured_fraction_theta_max 0.998
_diffrn_measurement_device_type 'Bruker APEX-II CCD'
_diffrn_measurement_method '\f and \w scans'
_diffrn_radiation_type MoK\a
_diffrn_radiation_wavelength 0.71073
_diffrn_reflns_av_R_equivalents 0.0720
_diffrn_reflns_av_unetI/netI 0.0516
_diffrn_reflns_Laue_measured_fraction_full 0.999
_diffrn_reflns_Laue_measured_fraction_max 0.998
_diffrn_reflns_limit_h_max 26
_diffrn_reflns_limit_h_min -26
_diffrn_reflns_limit_k_max 15
_diffrn_reflns_limit_k_min -15
_diffrn_reflns_limit_l_max 23
_diffrn_reflns_limit_l_min -23
_diffrn_reflns_number 48476
_diffrn_reflns_point_group_measured_fraction_full 0.999
_diffrn_reflns_point_group_measured_fraction_max 0.998
_diffrn_reflns_theta_full 25.242
_diffrn_reflns_theta_max 27.525
_diffrn_reflns_theta_min 2.414
_diffrn_standards_number 0
_exptl_absorpt_coefficient_mu 0.443
_exptl_absorpt_correction_T_max 0.7456
_exptl_absorpt_correction_T_min 0.6545
_exptl_absorpt_correction_type none
_exptl_crystal_colour 'clear light red'
_exptl_crystal_colour_lustre clear
_exptl_crystal_colour_modifier light
_exptl_crystal_colour_primary red
_exptl_crystal_density_diffrn 1.204
_exptl_crystal_description block
_exptl_crystal_F_000 1556
_exptl_crystal_size_max 0.15
_exptl_crystal_size_mid 0.1
_exptl_crystal_size_min 0.05
_refine_diff_density_max 0.409
_refine_diff_density_min -0.380
_refine_diff_density_rms 0.059
_refine_ls_extinction_method none
_refine_ls_goodness_of_fit_ref 1.030
_refine_ls_hydrogen_treatment constr
_refine_ls_matrix_type full
_refine_ls_number_parameters 431
_refine_ls_number_reflns 9184
_refine_ls_number_restraints 0
_refine_ls_restrained_S_all 1.030
_refine_ls_R_factor_all 0.0687
_refine_ls_R_factor_gt 0.0436
_refine_ls_shift/su_max 0.001
_refine_ls_shift/su_mean 0.000
_refine_ls_structure_factor_coef Fsqd
_refine_ls_weighting_details 'w=1/[\s^2^(Fo^2^)+(0.0314P)^2^+2.4894P] where P=(Fo^2^+2Fc^2^)/3'
_refine_ls_weighting_scheme calc
_refine_ls_wR_factor_gt 0.0877
_refine_ls_wR_factor_ref 0.0989
_reflns_Friedel_coverage 0.000
_reflns_number_gt 6876
_reflns_number_total 9184
_reflns_threshold_expression 'I > 2\s(I)'
_cod_data_source_file c9dt03342d2.cif
_cod_data_source_block yq138_0ma_a
_cod_depositor_comments 'Adding full bibliography for 7701173--7701174.cif.'
_cod_database_code 7701173
_shelx_shelxl_version_number 2018/3
_shelx_space_group_comment
;
The symmetry employed for this shelxl refinement is uniquely defined
by the following loop, which should always be used as a source of
symmetry information in preference to the above space-group names.
They are only intended as comments.
;
_shelx_estimated_absorpt_t_max 0.978
_shelx_estimated_absorpt_t_min 0.937
_olex2_refinement_description
;
1. Fixed Uiso
 At 1.2 times of:
  All C(H) groups, All C(H,H) groups
 At 1.5 times of:
  All C(H,H,H) groups
2.a Ternary CH refined with riding coordinates:
 C31(H31), C38(H38), C20(H20), C26(H26)
2.b Secondary CH2 refined with riding coordinates:
 C6(H6A,H6B), C13(H13A,H13B)
2.c Aromatic/amide H refined with riding coordinates:
 C36(H36), C35(H35), C34(H34), C22(H22), C23(H23), C24(H24)
2.d Idealised Me refined as rotating group:
 C4(H4A,H4B,H4C), C5(H5A,H5B,H5C), C9(H9A,H9B,H9C), C8(H8A,H8B,H8C), C33(H33A,
 H33B,H33C), C32(H32A,H32B,H32C), C39(H39A,H39B,H39C), C40(H40A,H40B,H40C),
 C11(H11A,H11B,H11C), C12(H12A,H12B,H12C), C16(H16A,H16B,H16C), C19(H19A,H19B,
 H19C), C21(H21A,H21B,H21C), C27(H27A,H27B,H27C), C28(H28A,H28B,H28C), C15(H15A,
 H15B,H15C)
;
_olex2_submission_special_instructions 'No special instructions were received'

loop_
_space_group_symop_operation_xyz
'x, y, z'
'-x, y+1/2, -z+1/2'
'-x, -y, -z'
'x, -y-1/2, z-1/2'

loop_
_atom_site_label
_atom_site_type_symbol
_atom_site_fract_x
_atom_site_fract_y
_atom_site_fract_z
_atom_site_U_iso_or_equiv
_atom_site_adp_type
_atom_site_occupancy
_atom_site_site_symmetry_order
_atom_site_calc_flag
_atom_site_refinement_flags_posn
Ti1 Ti 0.24451(2) 0.60852(3) 0.34384(2) 0.01862(9) Uani 1 1 d .
Cl1 Cl 0.15955(3) 0.73861(4) 0.35582(3) 0.02640(13) Uani 1 1 d .
Cl2 Cl 0.30895(3) 0.43912(5) 0.38539(3) 0.02803(13) Uani 1 1 d .
Cl3 Cl 0.27801(3) 0.67304(5) 0.24320(3) 0.02448(12) Uani 1 1 d .
N1 N 0.35894(9) 0.78379(15) 0.46156(10) 0.0200(4) Uani 1 1 d .
N2 N 0.13476(9) 0.43341(15) 0.21988(10) 0.0209(4) Uani 1 1 d .
C1 C 0.31309(11) 0.70135(17) 0.45472(12) 0.0204(4) Uani 1 1 d .
C3 C 0.31036(12) 0.67691(18) 0.53943(12) 0.0242(5) Uani 1 1 d .
C4 C 0.23781(12) 0.6634(2) 0.54471(14) 0.0303(5) Uani 1 1 d .
H4A H 0.211230 0.733425 0.524390 0.046 Uiso 1 1 calc GR
H4B H 0.240127 0.651407 0.600102 0.046 Uiso 1 1 calc GR
H4C H 0.215555 0.596614 0.513019 0.046 Uiso 1 1 calc GR
C5 C 0.34974(14) 0.5643(2) 0.56934(13) 0.0327(6) Uani 1 1 d .
H5A H 0.326016 0.499390 0.536613 0.049 Uiso 1 1 calc GR
H5B H 0.351932 0.551013 0.624571 0.049 Uiso 1 1 calc GR
H5C H 0.396370 0.570562 0.565905 0.049 Uiso 1 1 calc GR
C6 C 0.34552(12) 0.78236(19) 0.58783(13) 0.0267(5) Uani 1 1 d .
H6A H 0.310896 0.840517 0.590554 0.032 Uiso 1 1 calc R
H6B H 0.371855 0.758837 0.642461 0.032 Uiso 1 1 calc R
C7 C 0.39326(12) 0.83237(19) 0.54583(12) 0.0248(5) Uani 1 1 d .
C9 C 0.46747(12) 0.7914(2) 0.57946(14) 0.0332(5) Uani 1 1 d .
H9A H 0.468897 0.706750 0.577655 0.050 Uiso 1 1 calc GR
H9B H 0.486528 0.817509 0.634483 0.050 Uiso 1 1 calc GR
H9C H 0.494622 0.823695 0.547838 0.050 Uiso 1 1 calc GR
C8 C 0.39348(13) 0.96386(19) 0.54698(14) 0.0304(5) Uani 1 1 d .
H8A H 0.419989 0.992818 0.513612 0.046 Uiso 1 1 calc GR
H8B H 0.414367 0.991116 0.601460 0.046 Uiso 1 1 calc GR
H8C H 0.346219 0.992403 0.526610 0.046 Uiso 1 1 calc GR
C29 C 0.38269(11) 0.82986(18) 0.39789(12) 0.0212(4) Uani 1 1 d .
C37 C 0.35237(11) 0.93091(18) 0.35773(13) 0.0234(5) Uani 1 1 d .
C36 C 0.38155(12) 0.9793(2) 0.30408(13) 0.0285(5) Uani 1 1 d .
H36 H 0.362619 1.048482 0.277183 0.034 Uiso 1 1 calc R
C35 C 0.43731(12) 0.9294(2) 0.28893(14) 0.0332(6) Uani 1 1 d .
H35 H 0.456924 0.965029 0.252881 0.040 Uiso 1 1 calc R
C34 C 0.46434(12) 0.8282(2) 0.32612(14) 0.0300(5) Uani 1 1 d .
H34 H 0.501897 0.793308 0.314198 0.036 Uiso 1 1 calc R
C30 C 0.43798(11) 0.77524(19) 0.38097(13) 0.0241(5) Uani 1 1 d .
C31 C 0.46902(11) 0.6601(2) 0.41577(14) 0.0286(5) Uani 1 1 d .
H31 H 0.446673 0.634841 0.455657 0.034 Uiso 1 1 calc R
C33 C 0.45520(12) 0.5683(2) 0.35044(15) 0.0335(6) Uani 1 1 d .
H33A H 0.405700 0.562673 0.323567 0.050 Uiso 1 1 calc GR
H33B H 0.472636 0.493318 0.373938 0.050 Uiso 1 1 calc GR
H33C H 0.478443 0.590233 0.312014 0.050 Uiso 1 1 calc GR
C32 C 0.54657(13) 0.6692(2) 0.45712(17) 0.0437(7) Uani 1 1 d .
H32A H 0.570035 0.680382 0.417326 0.066 Uiso 1 1 calc GR
H32B H 0.563126 0.597951 0.486818 0.066 Uiso 1 1 calc GR
H32C H 0.556111 0.735134 0.493631 0.066 Uiso 1 1 calc GR
C38 C 0.28748(11) 0.98708(18) 0.36560(14) 0.0265(5) Uani 1 1 d .
H38 H 0.274677 0.946583 0.408708 0.032 Uiso 1 1 calc R
C39 C 0.22861(12) 0.9731(2) 0.28825(14) 0.0320(5) Uani 1 1 d .
H39A H 0.238962 1.016810 0.246101 0.048 Uiso 1 1 calc GR
H39B H 0.186069 1.002428 0.295313 0.048 Uiso 1 1 calc GR
H39C H 0.223041 0.891054 0.273737 0.048 Uiso 1 1 calc GR
C40 C 0.29699(14) 1.1165(2) 0.38633(16) 0.0364(6) Uani 1 1 d .
H40A H 0.335667 1.126598 0.434930 0.055 Uiso 1 1 calc GR
H40B H 0.255105 1.147010 0.394456 0.055 Uiso 1 1 calc GR
H40C H 0.306250 1.158454 0.342801 0.055 Uiso 1 1 calc GR
C2 C 0.15807(11) 0.47675(18) 0.29187(12) 0.0207(4) Uani 1 1 d .
C10 C 0.11814(12) 0.41559(19) 0.34173(13) 0.0255(5) Uani 1 1 d .
C11 C 0.16376(13) 0.3743(2) 0.42286(13) 0.0321(5) Uani 1 1 d .
H11A H 0.199364 0.322647 0.415990 0.048 Uiso 1 1 calc GR
H11B H 0.135778 0.332581 0.449715 0.048 Uiso 1 1 calc GR
H11C H 0.185369 0.441187 0.454874 0.048 Uiso 1 1 calc GR
C12 C 0.06410(13) 0.4996(2) 0.35424(16) 0.0355(6) Uani 1 1 d .
H12A H 0.087250 0.563164 0.388850 0.053 Uiso 1 1 calc GR
H12B H 0.034299 0.458265 0.378850 0.053 Uiso 1 1 calc GR
H12C H 0.036380 0.530941 0.302955 0.053 Uiso 1 1 calc GR
C13 C 0.08443(12) 0.31081(19) 0.29108(12) 0.0265(5) Uani 1 1 d .
H13A H 0.112792 0.240678 0.308730 0.032 Uiso 1 1 calc R
H13B H 0.038335 0.296509 0.295980 0.032 Uiso 1 1 calc R
C14 C 0.07885(12) 0.33927(19) 0.20588(13) 0.0262(5) Uani 1 1 d .
C16 C 0.09405(13) 0.2346(2) 0.16228(14) 0.0312(5) Uani 1 1 d .
H16A H 0.095909 0.258470 0.110048 0.047 Uiso 1 1 calc GR
H16B H 0.057761 0.176816 0.155806 0.047 Uiso 1 1 calc GR
H16C H 0.138280 0.201141 0.192889 0.047 Uiso 1 1 calc GR
C17 C 0.15253(11) 0.47193(18) 0.14994(12) 0.0199(4) Uani 1 1 d .
C18 C 0.11625(10) 0.56538(18) 0.10502(12) 0.0208(4) Uani 1 1 d .
C20 C 0.06860(11) 0.64659(19) 0.13084(13) 0.0238(5) Uani 1 1 d .
H20 H 0.063186 0.616908 0.181433 0.029 Uiso 1 1 calc R
C19 C -0.00285(11) 0.6546(2) 0.06836(13) 0.0289(5) Uani 1 1 d .
H19A H 0.000909 0.694431 0.021180 0.043 Uiso 1 1 calc GR
H19B H -0.033808 0.697964 0.090276 0.043 Uiso 1 1 calc GR
H19C H -0.021099 0.576563 0.053864 0.043 Uiso 1 1 calc GR
C21 C 0.09972(12) 0.76832(19) 0.14541(14) 0.0285(5) Uani 1 1 d .
H21A H 0.146241 0.763983 0.182956 0.043 Uiso 1 1 calc GR
H21B H 0.071266 0.817693 0.167354 0.043 Uiso 1 1 calc GR
H21C H 0.101539 0.801094 0.095220 0.043 Uiso 1 1 calc GR
C22 C 0.12720(11) 0.58914(18) 0.03302(12) 0.0227(4) Uani 1 1 d .
H22 H 0.103033 0.651345 0.001533 0.027 Uiso 1 1 calc R
C23 C 0.17219(11) 0.52481(18) 0.00610(13) 0.0235(5) Uani 1 1 d .
H23 H 0.177424 0.540835 -0.044146 0.028 Uiso 1 1 calc R
C24 C 0.20931(11) 0.43743(18) 0.05261(12) 0.0227(5) Uani 1 1 d .
H24 H 0.241102 0.394957 0.034403 0.027 Uiso 1 1 calc R
C25 C 0.20163(11) 0.40921(17) 0.12599(12) 0.0208(4) Uani 1 1 d .
C26 C 0.25008(11) 0.31800(18) 0.17550(12) 0.0234(5) Uani 1 1 d .
H26 H 0.236219 0.301007 0.223572 0.028 Uiso 1 1 calc R
C27 C 0.24930(13) 0.20455(19) 0.13019(14) 0.0303(5) Uani 1 1 d .
H27A H 0.202210 0.175125 0.110265 0.045 Uiso 1 1 calc GR
H27B H 0.278486 0.147323 0.165848 0.045 Uiso 1 1 calc GR
H27C H 0.266709 0.218835 0.085548 0.045 Uiso 1 1 calc GR
C28 C 0.32392(11) 0.3647(2) 0.20226(13) 0.0277(5) Uani 1 1 d .
H28A H 0.340293 0.371881 0.156211 0.042 Uiso 1 1 calc GR
H28B H 0.353682 0.311177 0.240665 0.042 Uiso 1 1 calc GR
H28C H 0.324872 0.440718 0.226963 0.042 Uiso 1 1 calc GR
C15 C 0.00929(12) 0.3888(2) 0.15870(14) 0.0328(5) Uani 1 1 d .
H15A H -0.001238 0.455620 0.186871 0.049 Uiso 1 1 calc GR
H15B H -0.026168 0.329581 0.152562 0.049 Uiso 1 1 calc GR
H15C H 0.010503 0.413210 0.106316 0.049 Uiso 1 1 calc GR

loop_
_atom_site_aniso_label
_atom_site_aniso_U_11
_atom_site_aniso_U_22
_atom_site_aniso_U_33
_atom_site_aniso_U_23
_atom_site_aniso_U_13
_atom_site_aniso_U_12
Ti1 0.02068(19) 0.01932(18) 0.01674(18) 0.00101(15) 0.00710(15) 0.00183(15)
Cl1 0.0243(3) 0.0233(3) 0.0339(3) -0.0013(2) 0.0123(2) 0.0033(2)
Cl2 0.0320(3) 0.0241(3) 0.0242(3) 0.0001(2) 0.0033(2) 0.0080(2)
Cl3 0.0261(3) 0.0287(3) 0.0206(3) 0.0022(2) 0.0101(2) 0.0017(2)
N1 0.0227(9) 0.0199(8) 0.0174(8) -0.0008(7) 0.0063(7) 0.0038(7)
N2 0.0203(9) 0.0228(9) 0.0195(9) 0.0031(7) 0.0061(8) -0.0028(7)
C1 0.0224(11) 0.0189(10) 0.0214(10) 0.0036(8) 0.0090(9) 0.0067(9)
C3 0.0340(12) 0.0219(10) 0.0193(11) -0.0017(9) 0.0120(10) 0.0020(10)
C4 0.0424(14) 0.0289(12) 0.0255(12) -0.0037(10) 0.0190(11) -0.0051(11)
C5 0.0508(16) 0.0271(12) 0.0193(11) 0.0052(10) 0.0099(11) 0.0056(11)
C6 0.0369(13) 0.0258(11) 0.0181(10) -0.0008(9) 0.0098(10) 0.0033(10)
C7 0.0307(12) 0.0254(11) 0.0163(10) -0.0044(9) 0.0043(9) 0.0009(10)
C9 0.0352(14) 0.0350(13) 0.0249(12) -0.0039(10) 0.0029(11) 0.0015(11)
C8 0.0363(14) 0.0274(12) 0.0271(12) -0.0057(10) 0.0092(11) -0.0025(10)
C29 0.0209(11) 0.0249(11) 0.0187(10) -0.0022(9) 0.0074(9) -0.0034(9)
C37 0.0232(11) 0.0236(11) 0.0221(11) -0.0012(9) 0.0051(9) -0.0034(9)
C36 0.0297(12) 0.0298(12) 0.0243(12) 0.0043(10) 0.0059(10) -0.0055(10)
C35 0.0290(13) 0.0472(15) 0.0259(12) 0.0010(11) 0.0121(11) -0.0133(11)
C34 0.0216(11) 0.0419(14) 0.0277(12) -0.0059(11) 0.0094(10) -0.0046(11)
C30 0.0191(11) 0.0297(11) 0.0222(11) -0.0049(9) 0.0044(9) -0.0011(9)
C31 0.0209(11) 0.0349(13) 0.0286(12) -0.0048(10) 0.0057(10) 0.0052(10)
C33 0.0262(12) 0.0349(13) 0.0397(14) -0.0083(11) 0.0109(11) 0.0065(11)
C32 0.0281(13) 0.0493(16) 0.0464(16) -0.0126(13) 0.0010(12) 0.0105(12)
C38 0.0283(12) 0.0224(11) 0.0303(12) 0.0055(9) 0.0114(10) 0.0031(9)
C39 0.0292(13) 0.0284(12) 0.0371(14) 0.0090(11) 0.0082(11) 0.0007(10)
C40 0.0432(15) 0.0240(12) 0.0417(15) 0.0044(11) 0.0126(12) 0.0046(11)
C2 0.0235(11) 0.0203(10) 0.0188(10) 0.0024(8) 0.0072(9) 0.0059(9)
C10 0.0320(13) 0.0245(11) 0.0229(11) 0.0008(9) 0.0128(10) -0.0048(10)
C11 0.0437(15) 0.0311(12) 0.0210(11) 0.0018(10) 0.0095(11) -0.0125(11)
C12 0.0373(14) 0.0355(13) 0.0423(15) -0.0045(11) 0.0249(12) -0.0065(11)
C13 0.0307(12) 0.0287(12) 0.0214(11) 0.0023(9) 0.0101(10) -0.0058(10)
C14 0.0291(12) 0.0286(11) 0.0211(11) 0.0017(9) 0.0080(10) -0.0088(10)
C16 0.0378(14) 0.0307(12) 0.0257(12) -0.0038(10) 0.0106(11) -0.0109(11)
C17 0.0213(11) 0.0222(10) 0.0165(10) 0.0004(8) 0.0061(9) -0.0047(9)
C18 0.0196(10) 0.0227(10) 0.0186(10) 0.0001(8) 0.0040(9) -0.0023(9)
C20 0.0213(11) 0.0282(11) 0.0217(11) 0.0024(9) 0.0063(9) 0.0040(9)
C19 0.0226(12) 0.0360(13) 0.0273(12) -0.0019(10) 0.0064(10) 0.0049(10)
C21 0.0270(12) 0.0288(12) 0.0271(12) 0.0005(10) 0.0047(10) 0.0055(10)
C22 0.0218(11) 0.0244(11) 0.0201(10) 0.0052(9) 0.0040(9) 0.0002(9)
C23 0.0258(11) 0.0257(11) 0.0202(11) 0.0039(9) 0.0091(9) -0.0015(9)
C24 0.0245(11) 0.0237(10) 0.0229(11) -0.0002(9) 0.0119(9) 0.0011(9)
C25 0.0221(11) 0.0187(10) 0.0202(10) 0.0002(8) 0.0047(9) -0.0020(9)
C26 0.0283(12) 0.0234(11) 0.0193(10) 0.0024(9) 0.0087(9) 0.0033(9)
C27 0.0401(14) 0.0246(11) 0.0264(12) 0.0022(10) 0.0106(11) 0.0058(10)
C28 0.0283(12) 0.0288(12) 0.0245(11) -0.0010(9) 0.0062(10) 0.0051(10)
C15 0.0263(12) 0.0431(14) 0.0277(12) 0.0031(11) 0.0065(10) -0.0084(11)

loop_
_atom_type_symbol
_atom_type_description
_atom_type_scat_dispersion_real
_atom_type_scat_dispersion_imag
_atom_type_scat_source
C C 0.0033 0.0016 'International Tables Vol C Tables 4.2.6.8 and 6.1.1.4'
H H 0.0000 0.0000 'International Tables Vol C Tables 4.2.6.8 and 6.1.1.4'
Cl Cl 0.1484 0.1585 'International Tables Vol C Tables 4.2.6.8 and 6.1.1.4'
N N 0.0061 0.0033 'International Tables Vol C Tables 4.2.6.8 and 6.1.1.4'
Ti Ti 0.2776 0.4457 'International Tables Vol C Tables 4.2.6.8 and 6.1.1.4'

loop_
_geom_angle_atom_site_label_1
_geom_angle_atom_site_label_2
_geom_angle_atom_site_label_3
_geom_angle
Cl2 Ti1 Cl1 149.47(3)
Cl3 Ti1 Cl1 106.24(2)
Cl3 Ti1 Cl2 104.25(2)
Cl3 Ti1 C1 105.72(5)
Cl3 Ti1 C2 106.92(5)
C1 Ti1 Cl1 84.08(5)
C1 Ti1 Cl2 89.21(5)
C1 Ti1 C2 147.35(7)
C2 Ti1 Cl1 87.70(5)
C2 Ti1 Cl2 82.05(5)
C1 N1 C7 116.60(17)
C1 N1 C29 126.29(17)
C29 N1 C7 117.04(16)
C2 N2 C14 116.81(16)
C2 N2 C17 126.55(18)
C17 N2 C14 116.45(16)
N1 C1 Ti1 130.18(14)
N1 C1 C3 106.48(18)
C3 C1 Ti1 123.31(14)
C4 C3 C1 114.18(19)
C4 C3 C5 107.99(18)
C4 C3 C6 110.06(17)
C5 C3 C1 108.40(16)
C6 C3 C1 104.23(17)
C6 C3 C5 112.02(19)
C7 C6 C3 106.82(17)
C6 C7 N1 99.71(17)
C6 C7 C9 114.01(19)
C6 C7 C8 111.95(18)
C9 C7 N1 111.28(17)
C8 C7 N1 111.99(18)
C8 C7 C9 107.85(19)
C37 C29 N1 119.47(18)
C37 C29 C30 121.39(19)
C30 C29 N1 119.05(19)
C29 C37 C38 124.50(18)
C36 C37 C29 117.7(2)
C36 C37 C38 117.8(2)
C35 C36 C37 121.7(2)
C34 C35 C36 119.8(2)
C35 C34 C30 121.6(2)
C29 C30 C31 124.59(19)
C34 C30 C29 117.8(2)
C34 C30 C31 117.61(19)
C30 C31 C33 110.07(19)
C30 C31 C32 112.0(2)
C33 C31 C32 109.22(19)
C37 C38 C39 109.84(18)
C37 C38 C40 112.75(19)
C39 C38 C40 108.87(19)
N2 C2 Ti1 129.97(15)
N2 C2 C10 106.54(18)
C10 C2 Ti1 123.40(14)
C11 C10 C2 113.79(18)
C11 C10 C12 108.48(19)
C11 C10 C13 109.66(18)
C12 C10 C2 109.06(18)
C13 C10 C2 104.23(16)
C13 C10 C12 111.62(19)
C14 C13 C10 107.02(17)
C13 C14 N2 99.86(17)
C13 C14 C16 111.83(19)
C13 C14 C15 113.34(18)
C16 C14 N2 112.51(17)
C16 C14 C15 108.97(19)
C15 C14 N2 110.16(18)
C18 C17 N2 119.00(18)
C18 C17 C25 121.58(18)
C25 C17 N2 119.25(18)
C17 C18 C20 125.16(18)
C22 C18 C17 117.58(19)
C22 C18 C20 117.18(18)
C18 C20 C19 112.03(18)
C18 C20 C21 110.09(17)
C21 C20 C19 108.57(18)
C23 C22 C18 121.9(2)
C24 C23 C22 119.48(19)
C23 C24 C25 121.91(19)
C17 C25 C26 125.41(18)
C24 C25 C17 117.38(19)
C24 C25 C26 117.11(18)
C25 C26 C27 112.93(18)
C25 C26 C28 109.71(17)
C27 C26 C28 108.04(18)

loop_
_geom_bond_atom_site_label_1
_geom_bond_atom_site_label_2
_geom_bond_distance
Ti1 Cl1 2.3611(6)
Ti1 Cl2 2.3488(6)
Ti1 Cl3 2.2342(6)
Ti1 C1 2.298(2)
Ti1 C2 2.301(2)
N1 C1 1.318(3)
N1 C7 1.547(3)
N1 C29 1.464(3)
N2 C2 1.316(3)
N2 C14 1.544(3)
N2 C17 1.469(2)
C1 C3 1.549(3)
C3 C4 1.528(3)
C3 C5 1.537(3)
C3 C6 1.536(3)
C6 C7 1.519(3)
C7 C9 1.526(3)
C7 C8 1.520(3)
C29 C37 1.408(3)
C29 C30 1.410(3)
C37 C36 1.391(3)
C37 C38 1.526(3)
C36 C35 1.380(3)
C35 C34 1.373(3)
C34 C30 1.395(3)
C30 C31 1.521(3)
C31 C33 1.532(3)
C31 C32 1.533(3)
C38 C39 1.528(3)
C38 C40 1.539(3)
C2 C10 1.552(3)
C10 C11 1.529(3)
C10 C12 1.541(3)
C10 C13 1.538(3)
C13 C14 1.518(3)
C14 C16 1.520(3)
C14 C15 1.523(3)
C17 C18 1.409(3)
C17 C25 1.410(3)
C18 C20 1.525(3)
C18 C22 1.393(3)
C20 C19 1.540(3)
C20 C21 1.533(3)
C22 C23 1.382(3)
C23 C24 1.375(3)
C24 C25 1.399(3)
C25 C26 1.525(3)
C26 C27 1.536(3)
C26 C28 1.537(3)

loop_
_geom_torsion_atom_site_label_1
_geom_torsion_atom_site_label_2
_geom_torsion_atom_site_label_3
_geom_torsion_atom_site_label_4
_geom_torsion
Ti1 C1 C3 C4 -41.9(2)
Ti1 C1 C3 C5 78.5(2)
Ti1 C1 C3 C6 -162.01(14)
Ti1 C2 C10 C11 -42.7(2)
Ti1 C2 C10 C12 78.6(2)
Ti1 C2 C10 C13 -162.09(14)
N1 C1 C3 C4 136.34(19)
N1 C1 C3 C5 -103.2(2)
N1 C1 C3 C6 16.2(2)
N1 C29 C37 C36 172.77(19)
N1 C29 C37 C38 -10.8(3)
N1 C29 C30 C34 -173.16(19)
N1 C29 C30 C31 9.5(3)
N2 C2 C10 C11 134.20(19)
N2 C2 C10 C12 -104.5(2)
N2 C2 C10 C13 14.8(2)
N2 C17 C18 C20 12.4(3)
N2 C17 C18 C22 -170.91(18)
N2 C17 C25 C24 170.27(18)
N2 C17 C25 C26 -13.6(3)
C1 N1 C7 C6 -13.5(2)
C1 N1 C7 C9 107.1(2)
C1 N1 C7 C8 -132.1(2)
C1 N1 C29 C37 95.9(3)
C1 N1 C29 C30 -87.3(3)
C1 C3 C6 C7 -24.8(2)
C3 C6 C7 N1 22.6(2)
C3 C6 C7 C9 -96.0(2)
C3 C6 C7 C8 141.21(19)
C4 C3 C6 C7 -147.65(19)
C5 C3 C6 C7 92.2(2)
C7 N1 C1 Ti1 176.41(14)
C7 N1 C1 C3 -1.7(2)
C7 N1 C29 C37 -87.1(2)
C7 N1 C29 C30 89.6(2)
C29 N1 C1 Ti1 -6.6(3)
C29 N1 C1 C3 175.32(18)
C29 N1 C7 C6 169.20(17)
C29 N1 C7 C9 -70.2(2)
C29 N1 C7 C8 50.6(2)
C29 C37 C36 C35 1.4(3)
C29 C37 C38 C39 -110.8(2)
C29 C37 C38 C40 127.6(2)
C29 C30 C31 C33 113.3(2)
C29 C30 C31 C32 -125.0(2)
C37 C29 C30 C34 3.5(3)
C37 C29 C30 C31 -173.9(2)
C37 C36 C35 C34 1.3(4)
C36 C37 C38 C39 65.7(3)
C36 C37 C38 C40 -56.0(3)
C36 C35 C34 C30 -1.8(4)
C35 C34 C30 C29 -0.6(3)
C35 C34 C30 C31 176.9(2)
C34 C30 C31 C33 -64.1(3)
C34 C30 C31 C32 57.6(3)
C30 C29 C37 C36 -3.9(3)
C30 C29 C37 C38 172.6(2)
C38 C37 C36 C35 -175.3(2)
C2 N2 C14 C13 -13.6(2)
C2 N2 C14 C16 -132.3(2)
C2 N2 C14 C15 105.9(2)
C2 N2 C17 C18 -84.9(3)
C2 N2 C17 C25 99.9(3)
C2 C10 C13 C14 -23.3(2)
C10 C13 C14 N2 21.7(2)
C10 C13 C14 C16 140.96(19)
C10 C13 C14 C15 -95.4(2)
C11 C10 C13 C14 -145.53(19)
C12 C10 C13 C14 94.2(2)
C14 N2 C2 Ti1 175.85(14)
C14 N2 C2 C10 -0.7(2)
C14 N2 C17 C18 89.9(2)
C14 N2 C17 C25 -85.3(2)
C17 N2 C2 Ti1 -9.4(3)
C17 N2 C2 C10 174.02(18)
C17 N2 C14 C13 171.12(17)
C17 N2 C14 C16 52.4(2)
C17 N2 C14 C15 -69.4(2)
C17 C18 C20 C19 -126.7(2)
C17 C18 C20 C21 112.3(2)
C17 C18 C22 C23 -0.5(3)
C17 C25 C26 C27 129.7(2)
C17 C25 C26 C28 -109.7(2)
C18 C17 C25 C24 -4.8(3)
C18 C17 C25 C26 171.36(19)
C18 C22 C23 C24 -2.4(3)
C20 C18 C22 C23 176.5(2)
C22 C18 C20 C19 56.5(3)
C22 C18 C20 C21 -64.4(2)
C22 C23 C24 C25 1.8(3)
C23 C24 C25 C17 1.8(3)
C23 C24 C25 C26 -174.7(2)
C24 C25 C26 C27 -54.1(3)
C24 C25 C26 C28 66.5(2)
C25 C17 C18 C20 -172.5(2)
C25 C17 C18 C22 4.2(3)
